data_1502587
loop_
_publ_author_name
'Yan, Xuzhou'
'Wei, Peifa'
'Zhang, Mingming'
'Chi, Xiaodong'
'Liu, Jiyong'
'Huang, Feihe'

_publ_section_title
;
 [2]Pseudorotaxanes based on the recognition of cryptands to vinylogous
 viologens.
;
_journal_issue 24
_journal_name_full 'Organic letters'
_journal_page_first 6370
_journal_page_last 6373
_journal_paper_doi 10.1021/ol202657s
_journal_volume 13
_journal_year 2011
_chemical_formula_moiety 'C33 H37 N O12, C26 H24 N2, 2(F6 P), C2 H3 N'
_chemical_formula_sum 'C61 H64 F12 N4 O12 P2'
_chemical_formula_weight 1335.10
_chemical_name_systematic
; 
 ? 
;
_space_group_IT_number 2
_symmetry_cell_setting triclinic
_symmetry_space_group_name_Hall '-P 1'
_symmetry_space_group_name_H-M 'P -1'
_atom_sites_solution_hydrogens constr
_atom_sites_solution_primary direct
_atom_sites_solution_secondary difmap
_audit_creation_method SHELXL-97
_cell_angle_alpha 76.573(3)
_cell_angle_beta 79.336(3)
_cell_angle_gamma 85.849(3)
_cell_formula_units_Z 2
_cell_length_a 10.6512(4)
_cell_length_b 16.4297(6)
_cell_length_c 17.8203(7)
_cell_measurement_reflns_used 13513
_cell_measurement_temperature 293(2)
_cell_measurement_theta_max 66.9575
_cell_measurement_theta_min 2.5864
_cell_volume 2979.4(2)
_computing_cell_refinement
;
CrysAlisPro, Oxford Diffraction Ltd.,
Version 1.171.33.52 (release 06-11-2009 CrysAlis171 .NET)
(compiled Nov  6 2009,16:24:50)
;
_computing_data_collection
;
CrysAlisPro, Oxford Diffraction Ltd.,
Version 1.171.33.52 (release 06-11-2009 CrysAlis171 .NET)
(compiled Nov  6 2009,16:24:50)
;
_computing_data_reduction
;
CrysAlisPro, Oxford Diffraction Ltd.,
Version 1.171.33.52 (release 06-11-2009 CrysAlis171 .NET)
(compiled Nov  6 2009,16:24:50)
;
_computing_molecular_graphics
;
 OLEX2: a complete structure solution, refinement and analysis program.
 Dolomanov et al., J. Appl. Cryst. (2009). 42, 339-341
;
_computing_publication_material
;
 OLEX2: a complete structure solution, refinement and analysis program.
 Dolomanov et al., J. Appl. Cryst. (2009). 42, 339-341
;
_diffrn_ambient_temperature 293(2)
_diffrn_detector_area_resol_mean 10.3592
_diffrn_measured_fraction_theta_full 0.996
_diffrn_measured_fraction_theta_max 0.996
_diffrn_measurement_device_type 'Xcalibur, Atlas, Gemini ultra'
_diffrn_measurement_method '\w scans'
_diffrn_radiation_monochromator graphite
_diffrn_radiation_source 'fine-focus sealed tube'
_diffrn_radiation_type CuK\a
_diffrn_radiation_wavelength 1.54184
_diffrn_reflns_av_R_equivalents 0.0593
_diffrn_reflns_av_sigmaI/netI 0.0477
_diffrn_reflns_limit_h_max 12
_diffrn_reflns_limit_h_min -12
_diffrn_reflns_limit_k_max 18
_diffrn_reflns_limit_k_min -19
_diffrn_reflns_limit_l_max 21
_diffrn_reflns_limit_l_min -21
_diffrn_reflns_number 40897
_diffrn_reflns_theta_full 67.06
_diffrn_reflns_theta_max 67.06
_diffrn_reflns_theta_min 2.59
_exptl_absorpt_coefficient_mu 1.584
_exptl_absorpt_correction_T_max 0.924
_exptl_absorpt_correction_T_min 0.732
_exptl_absorpt_correction_type multi-scan
_exptl_absorpt_process_details
;
CrysAlisPro, Oxford Diffraction Ltd.,
Version 1.171.33.53 (release 17-11-2009 CrysAlis171 .NET)
(compiled Nov 17 2009,16:58:22)
Empirical absorption correction using spherical harmonics,
 implemented in SCALE3 ABSPACK scaling algorithm.
;
_exptl_crystal_colour yellow
_exptl_crystal_density_diffrn 1.488
_exptl_crystal_density_method 'not measured'
_exptl_crystal_description platelet
_exptl_crystal_F_000 1384
_exptl_crystal_size_max 0.38
_exptl_crystal_size_mid 0.19
_exptl_crystal_size_min 0.05
_refine_diff_density_max 0.956
_refine_diff_density_min -0.483
_refine_diff_density_rms 0.056
_refine_ls_extinction_method none
_refine_ls_goodness_of_fit_ref 1.014
_refine_ls_matrix_type full
_refine_ls_number_parameters 827
_refine_ls_number_reflns 10605
_refine_ls_number_restraints 0
_refine_ls_restrained_S_all 1.014
_refine_ls_R_factor_all 0.0732
_refine_ls_R_factor_gt 0.0481
_refine_ls_shift/su_max 0.030
_refine_ls_shift/su_mean 0.001
_refine_ls_structure_factor_coef Fsqd
_refine_ls_weighting_details 'calc w=1/[\s^2^(Fo^2^)+(0.0450P)^2^+2.8446P] where P=(Fo^2^+2Fc^2^)/3'
_refine_ls_weighting_scheme calc
_refine_ls_wR_factor_gt 0.1076
_refine_ls_wR_factor_ref 0.1230
_reflns_number_gt 7834
_reflns_number_total 10605
_reflns_threshold_expression >2sigma(I)
_cod_data_source_file ol202657s_si_002.cif
_cod_data_source_block 100913_xz_06_cu
_cod_depositor_comments
;
The following automatic conversions were performed:

'_symmetry_cell_setting' value 'Triclinic' changed to 'triclinic'
according to /home/saulius/struct/CIF-dictionaries/cif_core.dic
dictionary named 'cif_core.dic' version 2.4.1 from 2010-06-29.

Automatic conversion script
Id: cif_fix_values 1715 2011-07-08 13:25:40Z adriana 
;
_cod_original_cell_volume 2979.44(19)
_cod_database_code 1502587

loop_
_symmetry_equiv_pos_as_xyz
'x, y, z'
'-x, -y, -z'

loop_
_atom_site_label
_atom_site_type_symbol
_atom_site_fract_x
_atom_site_fract_y
_atom_site_fract_z
_atom_site_U_iso_or_equiv
_atom_site_adp_type
_atom_site_occupancy
_atom_site_symmetry_multiplicity
_atom_site_calc_flag
_atom_site_refinement_flags
_atom_site_disorder_assembly
_atom_site_disorder_group
P P 0.81462(7) 0.13945(4) 0.31464(4) 0.03053(17) Uani 1 1 d . . .
F1BA F 0.77109(15) 0.12900(10) 0.40776(9) 0.0364(4) Uani 1 1 d . . .
F2AA F 0.71524(17) 0.07020(11) 0.31664(11) 0.0439(4) Uani 1 1 d . . .
F3AA F 0.91329(17) 0.20872(11) 0.31397(10) 0.0428(4) Uani 1 1 d . . .
F4AA F 0.70597(18) 0.21097(11) 0.30083(12) 0.0482(5) Uani 1 1 d . . .
F8AA F 0.92215(16) 0.06733(11) 0.33111(11) 0.0473(5) Uani 1 1 d . . .
F4 F 0.8568(2) 0.14917(13) 0.22279(11) 0.0573(5) Uani 1 1 d . . .
P0AA P 0.70025(7) 0.53718(4) 0.06638(4) 0.02973(17) Uani 1 1 d . . .
F5AA F 0.55875(18) 0.50552(15) 0.09996(13) 0.0628(6) Uani 1 1 d . . .
F6AA F 0.7401(2) 0.45001(13) 0.04245(15) 0.0643(6) Uani 1 1 d . . .
F6 F 0.6561(3) 0.62226(15) 0.09053(17) 0.0824(8) Uani 1 1 d . . .
F7AA F 0.6576(2) 0.57025(14) -0.01624(11) 0.0684(7) Uani 1 1 d . . .
F0AA F 0.7401(2) 0.50325(19) 0.14999(13) 0.0768(8) Uani 1 1 d . . .
F1AA F 0.8426(2) 0.56405(18) 0.03539(17) 0.0868(8) Uani 1 1 d . . .
O3 O 0.14020(16) 0.54060(11) 0.20914(10) 0.0257(4) Uani 1 1 d . . .
O31 O 0.42188(16) 0.94531(11) 0.17661(11) 0.0261(4) Uani 1 1 d . A .
O21 O 0.35511(17) 0.65844(11) 0.48266(10) 0.0268(4) Uani 1 1 d . . .
O34 O -0.12838(17) 0.58028(11) 0.55203(10) 0.0270(4) Uani 1 1 d . . .
O41 O 0.56626(17) 1.02401(11) 0.08616(12) 0.0312(4) Uani 1 1 d . A .
O9 O -0.08431(17) 0.63749(11) 0.24969(10) 0.0264(4) Uani 1 1 d . . .
O37 O -0.08154(18) 1.06355(12) 0.05403(12) 0.0365(5) Uani 1 1 d . A .
O36 O 0.11828(17) 0.60040(11) 0.57991(10) 0.0282(4) Uani 1 1 d . . .
O4AA O 0.37471(17) 0.52322(11) 0.25196(11) 0.0301(4) Uani 1 1 d . . .
O29 O -0.01463(16) 0.96695(11) 0.15100(11) 0.0248(4) Uani 1 1 d . A .
O10 O 0.45436(18) 0.61657(11) 0.35178(11) 0.0316(4) Uani 1 1 d . . .
O18 O -0.19315(17) 0.63194(11) 0.39362(10) 0.0271(4) Uani 1 1 d . . .
N43 N 0.23004(19) 1.01774(13) 0.09953(12) 0.0220(4) Uani 1 1 d . . .
C1 C -0.1179(2) 0.78902(16) 0.21296(15) 0.0231(5) Uani 1 1 d . . .
H1 H -0.0821 0.7906 0.1609 0.028 Uiso 1 1 calc R . .
C2 C -0.0247(2) 0.63935(16) 0.17003(15) 0.0254(5) Uani 1 1 d . . .
H2B H 0.0388 0.6823 0.1527 0.031 Uiso 1 1 calc R . .
H2A H -0.0884 0.6525 0.1361 0.031 Uiso 1 1 calc R . .
C3 C 0.3477(2) 1.04827(15) 0.07436(15) 0.0230(5) Uani 1 1 d . A 1
C4 C 0.4564(2) 1.00499(15) 0.11196(15) 0.0241(5) Uani 1 1 d . . .
C5 C -0.1293(2) 0.71274(15) 0.26671(15) 0.0217(5) Uani 1 1 d . . .
C6 C -0.1595(2) 0.86363(16) 0.23605(15) 0.0228(5) Uani 1 1 d . A .
C7 C 0.0024(2) 1.03091(16) 0.08862(16) 0.0256(6) Uani 1 1 d . . .
C8 C 0.3942(2) 0.80661(17) 0.42537(17) 0.0279(6) Uani 1 1 d . . .
H8 H 0.3621 0.8217 0.4726 0.033 Uiso 1 1 calc R . .
C9 C 0.3993(2) 0.72282(16) 0.42149(15) 0.0234(5) Uani 1 1 d . . .
C10 C 0.1371(2) 1.06076(16) 0.06437(15) 0.0241(5) Uani 1 1 d . A .
C11 C -0.1886(2) 0.70990(16) 0.34468(15) 0.0221(5) Uani 1 1 d . . .
C12 C 0.4512(2) 0.70041(16) 0.35049(16) 0.0255(6) Uani 1 1 d . . .
C13 C 0.3049(3) 0.67985(17) 0.55617(16) 0.0285(6) Uani 1 1 d . . .
H13A H 0.2491 0.7293 0.5481 0.034 Uiso 1 1 calc R . .
H13B H 0.3743 0.6921 0.5799 0.034 Uiso 1 1 calc R . .
C14 C 0.4835(2) 0.84675(17) 0.28820(17) 0.0285(6) Uani 1 1 d . A .
C15 C 0.3752(3) 1.12005(17) 0.01600(16) 0.0291(6) Uani 1 1 d . . .
H15 H 0.4587 1.1379 -0.0002 0.035 Uiso 1 1 calc R A 1
C16 C -0.2314(2) 0.78374(16) 0.36706(15) 0.0245(5) Uani 1 1 d . A .
H16 H -0.2711 0.7824 0.4184 0.029 Uiso 1 1 calc R . .
C17 C 0.3160(3) 0.45111(16) 0.24629(17) 0.0296(6) Uani 1 1 d . . .
H17B H 0.2698 0.4243 0.2973 0.035 Uiso 1 1 calc R . .
H17A H 0.3807 0.4116 0.2289 0.035 Uiso 1 1 calc R . .
C18 C -0.1497(2) 0.94517(16) 0.17709(16) 0.0263(6) Uani 1 1 d . . .
H18A H -0.1871 0.9408 0.1326 0.032 Uiso 1 1 calc R A .
H18B H -0.1966 0.9888 0.2002 0.032 Uiso 1 1 calc R . .
C19 C -0.2153(2) 0.86032(16) 0.31279(16) 0.0249(5) Uani 1 1 d . . .
H19 H -0.2426 0.9097 0.3287 0.030 Uiso 1 1 calc R A .
C20 C 0.4368(2) 0.86789(17) 0.35913(17) 0.0295(6) Uani 1 1 d . . .
H20 H 0.4339 0.9237 0.3625 0.035 Uiso 1 1 calc R . .
C21 C -0.0640(3) 0.51430(16) 0.59962(15) 0.0252(5) Uani 1 1 d . . .
H21A H -0.0174 0.4779 0.5675 0.030 Uiso 1 1 calc R . .
H21B H -0.1262 0.4812 0.6396 0.030 Uiso 1 1 calc R . .
C22 C 0.2316(3) 0.60765(17) 0.60917(16) 0.0291(6) Uani 1 1 d . . .
H22A H 0.2833 0.5564 0.6109 0.035 Uiso 1 1 calc R . .
H22B H 0.2098 0.6170 0.6619 0.035 Uiso 1 1 calc R . .
C23 C 0.2774(3) 1.16464(18) -0.01776(17) 0.0342(6) Uani 1 1 d . A .
H23 H 0.2931 1.2137 -0.0561 0.041 Uiso 1 1 calc R . .
C24 C 0.2254(3) 0.47551(18) 0.18888(17) 0.0301(6) Uani 1 1 d . . .
H24B H 0.2732 0.4944 0.1364 0.036 Uiso 1 1 calc R . .
H24A H 0.1772 0.4274 0.1894 0.036 Uiso 1 1 calc R . .
C25 C 0.4873(2) 0.50475(17) 0.28594(16) 0.0287(6) Uani 1 1 d . . .
H25A H 0.5509 0.4759 0.2542 0.034 Uiso 1 1 calc R . .
H25B H 0.4678 0.4693 0.3381 0.034 Uiso 1 1 calc R . .
C26 C 0.4927(2) 0.76247(17) 0.28489(16) 0.0275(6) Uani 1 1 d . . .
H26 H 0.5274 0.7477 0.2379 0.033 Uiso 1 1 calc R . .
C27 C 0.0271(3) 0.54990(17) 0.63753(15) 0.0277(6) Uani 1 1 d . . .
H27B H -0.0203 0.5835 0.6721 0.033 Uiso 1 1 calc R . .
H27A H 0.0712 0.5046 0.6689 0.033 Uiso 1 1 calc R . .
C28 C 0.0374(3) 0.55574(16) 0.16543(15) 0.0261(6) Uani 1 1 d . . .
H28A H -0.0249 0.5124 0.1866 0.031 Uiso 1 1 calc R . .
H28B H 0.0699 0.5543 0.1112 0.031 Uiso 1 1 calc R . .
C29 C -0.2282(2) 0.54871(17) 0.52397(15) 0.0265(6) Uani 1 1 d . . .
H29B H -0.2952 0.5270 0.5674 0.032 Uiso 1 1 calc R . .
H29A H -0.1947 0.5035 0.4986 0.032 Uiso 1 1 calc R . .
C30 C -0.2810(3) 0.61809(18) 0.46705(16) 0.0303(6) Uani 1 1 d . . .
H30A H -0.3636 0.6034 0.4595 0.036 Uiso 1 1 calc R . .
H30B H -0.2921 0.6687 0.4870 0.036 Uiso 1 1 calc R . .
C31 C 0.1556(3) 1.13446(17) 0.00693(16) 0.0299(6) Uani 1 1 d . . .
H31 H 0.0872 1.1628 -0.0144 0.036 Uiso 1 1 calc R A .
C32 C 0.5361(3) 0.58650(18) 0.28953(17) 0.0319(6) Uani 1 1 d . . .
H32B H 0.6232 0.5791 0.2995 0.038 Uiso 1 1 calc R . .
H32A H 0.5355 0.6265 0.2401 0.038 Uiso 1 1 calc R . .
C33 C 0.5299(2) 0.91171(17) 0.21658(17) 0.0304(6) Uani 1 1 d . . .
H33B H 0.5679 0.9565 0.2310 0.036 Uiso 1 1 calc R A .
H33A H 0.5947 0.8873 0.1817 0.036 Uiso 1 1 calc R . .
N5 N 0.04395(19) 0.82091(14) 0.44495(13) 0.0242(5) Uani 1 1 d . . .
N3 N 0.3782(2) 0.73467(13) -0.05105(13) 0.0251(5) Uani 1 1 d . . .
C34 C -0.1556(3) 0.84589(18) 0.53614(16) 0.0296(6) Uani 1 1 d . . .
C35 C 0.3180(3) 0.80664(16) -0.04134(17) 0.0296(6) Uani 1 1 d . . .
H35 H 0.3056 0.8479 -0.0851 0.035 Uiso 1 1 calc R . .
C36 C 0.3951(3) 0.67353(17) 0.01178(18) 0.0329(6) Uani 1 1 d . . .
H36 H 0.4365 0.6234 0.0047 0.040 Uiso 1 1 calc R . .
C37 C 0.5397(3) 0.8453(2) -0.22560(17) 0.0361(7) Uani 1 1 d . . .
H37 H 0.4618 0.8637 -0.2410 0.043 Uiso 1 1 calc R . .
C38 C 0.5466(3) 0.77267(18) -0.16877(16) 0.0311(6) Uani 1 1 d . . .
C39 C -0.4201(3) 0.8623(2) 0.56046(19) 0.0429(8) Uani 1 1 d . . .
H39 H -0.5088 0.8678 0.5686 0.052 Uiso 1 1 calc R . .
C40 C 0.6636(3) 0.7469(2) -0.1461(2) 0.0438(8) Uani 1 1 d . . .
H40 H 0.6700 0.6984 -0.1077 0.053 Uiso 1 1 calc R . .
C41 C 0.0755(3) 0.88541(19) 0.38355(18) 0.0366(7) Uani 1 1 d . . .
H41 H 0.0622 0.9401 0.3901 0.044 Uiso 1 1 calc R . .
C42 C 0.6485(3) 0.89079(19) -0.25981(17) 0.0387(7) Uani 1 1 d . . .
H42 H 0.6433 0.9395 -0.2982 0.046 Uiso 1 1 calc R . .
C43 C 0.7636(3) 0.86433(19) -0.23732(19) 0.0384(7) Uani 1 1 d . . .
H43 H 0.8365 0.8947 -0.2607 0.046 Uiso 1 1 calc R . .
C44 C 0.2747(3) 0.8204(2) 0.0314(2) 0.0394(8) Uani 1 1 d . B .
H44 H 0.2345 0.8714 0.0369 0.047 Uiso 1 1 calc R . .
C45 C -0.3469(3) 0.9275(2) 0.51385(19) 0.0436(8) Uani 1 1 d . . .
H45 H -0.3864 0.9768 0.4906 0.052 Uiso 1 1 calc R . .
C46 C 0.2899(3) 0.7596(3) 0.09705(19) 0.0443(9) Uani 1 1 d . . .
C47 C -0.2296(3) 0.78079(19) 0.58240(17) 0.0352(7) Uani 1 1 d . . .
H47 H -0.1905 0.7311 0.6053 0.042 Uiso 1 1 calc R . .
C48 C -0.0116(3) 0.8372(2) 0.52300(18) 0.0409(7) Uani 1 1 d . . .
H48B H 0.0230 0.8882 0.5282 0.049 Uiso 1 1 calc R . .
H48A H 0.0138 0.7917 0.5633 0.049 Uiso 1 1 calc R . .
C49 C -0.3616(3) 0.7895(2) 0.59462(18) 0.0400(7) Uani 1 1 d . . .
H49 H -0.4109 0.7458 0.6261 0.048 Uiso 1 1 calc R . .
C50 C 0.3516(3) 0.6851(2) 0.08568(18) 0.0424(8) Uani 1 1 d . B .
H50 H 0.3635 0.6426 0.1287 0.051 Uiso 1 1 calc R . .
C51 C -0.2153(3) 0.9195(2) 0.50183(18) 0.0369(7) Uani 1 1 d . . .
H51 H -0.1664 0.9635 0.4706 0.044 Uiso 1 1 calc R . .
C52 C 0.1269(3) 0.8708(3) 0.31192(19) 0.0561(11) Uani 1 1 d . . .
H52 H 0.1471 0.9158 0.2697 0.067 Uiso 1 1 calc R . .
C53 C 0.0609(3) 0.74222(18) 0.43577(19) 0.0350(7) Uani 1 1 d . . .
H53 H 0.0365 0.6980 0.4781 0.042 Uiso 1 1 calc R . .
C54 C 0.4281(3) 0.7229(2) -0.13159(18) 0.0448(8) Uani 1 1 d . . .
H54B H 0.3625 0.7403 -0.1637 0.054 Uiso 1 1 calc R . .
H54A H 0.4482 0.6639 -0.1295 0.054 Uiso 1 1 calc R . .
C55 C 0.7708(3) 0.7937(2) -0.1808(2) 0.0509(9) Uani 1 1 d . . .
H55 H 0.8488 0.7764 -0.1652 0.061 Uiso 1 1 calc R . .
C56 C 0.1136(3) 0.7266(3) 0.3646(3) 0.0568(11) Uani 1 1 d . . .
H56 H 0.1254 0.6715 0.3593 0.068 Uiso 1 1 calc R . .
C57 C 0.1498(3) 0.7899(4) 0.3009(2) 0.0639(13) Uani 1 1 d . . .
N1 N 0.9319(3) 0.28519(17) 0.01252(17) 0.0420(6) Uani 1 1 d . . .
C58 C 0.9452(3) 0.31493(18) 0.06163(19) 0.0356(7) Uani 1 1 d . . .
C59 C 0.9625(4) 0.3536(2) 0.1244(2) 0.0553(10) Uani 1 1 d . . .
H59C H 1.0486 0.3720 0.1153 0.083 Uiso 1 1 calc R . .
H59A H 0.9461 0.3136 0.1735 0.083 Uiso 1 1 calc R . .
H59B H 0.9041 0.4008 0.1258 0.083 Uiso 1 1 calc R . .
C60 C 0.2337(5) 0.7976(4) 0.1651(4) 0.0227(8) Uani 0.50 1 d P B 1
H60 H 0.2158 0.8548 0.1581 0.027 Uiso 0.50 1 calc PR B 1
C61 C 0.2100(5) 0.7464(3) 0.2361(3) 0.0236(8) Uani 0.50 1 d P B 1
H61 H 0.2289 0.6892 0.2449 0.028 Uiso 0.50 1 calc PR B 1
C61A C 0.1985(5) 0.8098(3) 0.2106(4) 0.0236(8) Uani 0.50 1 d P B 2
H61A H 0.1937 0.8628 0.1783 0.028 Uiso 0.50 1 calc PR B 2
C60A C 0.2468(5) 0.7435(4) 0.1854(3) 0.0227(8) Uani 0.50 1 d P B 2
H60A H 0.2542 0.6912 0.2185 0.027 Uiso 0.50 1 calc PR B 2

loop_
_atom_site_aniso_label
_atom_site_aniso_U_11
_atom_site_aniso_U_22
_atom_site_aniso_U_33
_atom_site_aniso_U_23
_atom_site_aniso_U_13
_atom_site_aniso_U_12
P 0.0357(4) 0.0298(4) 0.0289(4) -0.0085(3) -0.0118(3) 0.0027(3)
F1BA 0.0356(8) 0.0438(10) 0.0313(9) -0.0112(7) -0.0053(7) -0.0038(7)
F2AA 0.0489(10) 0.0354(9) 0.0555(12) -0.0182(8) -0.0198(9) -0.0006(8)
F3AA 0.0476(10) 0.0453(10) 0.0360(10) -0.0018(8) -0.0124(8) -0.0142(8)
F4AA 0.0555(11) 0.0345(9) 0.0652(13) -0.0157(9) -0.0364(10) 0.0110(8)
F8AA 0.0360(9) 0.0451(10) 0.0527(11) -0.0038(8) -0.0007(8) 0.0108(8)
F4 0.0913(15) 0.0525(12) 0.0296(10) -0.0121(8) -0.0090(10) -0.0070(11)
P0AA 0.0274(3) 0.0302(4) 0.0307(4) -0.0074(3) -0.0018(3) -0.0016(3)
F5AA 0.0399(10) 0.0851(16) 0.0586(13) -0.0053(11) -0.0044(9) -0.0169(10)
F6AA 0.0668(13) 0.0481(12) 0.0901(17) -0.0285(11) -0.0361(12) 0.0202(10)
F6 0.108(2) 0.0574(14) 0.0910(19) -0.0439(13) -0.0123(15) 0.0161(13)
F7AA 0.0910(16) 0.0723(14) 0.0298(10) -0.0031(10) -0.0070(10) 0.0407(12)
F0AA 0.0491(12) 0.138(2) 0.0478(13) -0.0297(14) -0.0226(10) 0.0325(13)
F1AA 0.0552(13) 0.108(2) 0.0964(19) -0.0399(16) 0.0259(13) -0.0397(14)
O3 0.0279(9) 0.0271(9) 0.0238(9) -0.0091(7) -0.0056(7) 0.0032(7)
O31 0.0208(8) 0.0258(9) 0.0299(10) 0.0013(8) -0.0081(7) -0.0030(7)
O21 0.0317(10) 0.0242(9) 0.0237(9) -0.0048(7) -0.0032(8) -0.0020(7)
O34 0.0317(9) 0.0243(9) 0.0255(10) -0.0050(7) -0.0064(8) -0.0019(7)
O41 0.0228(9) 0.0288(10) 0.0373(11) -0.0005(8) -0.0016(8) -0.0024(8)
O9 0.0334(10) 0.0231(9) 0.0212(9) -0.0057(7) -0.0010(7) 0.0027(7)
O37 0.0299(10) 0.0343(11) 0.0427(12) 0.0051(9) -0.0172(9) -0.0007(8)
O36 0.0310(10) 0.0315(10) 0.0218(9) -0.0027(8) -0.0055(8) -0.0072(8)
O4AA 0.0298(9) 0.0268(10) 0.0360(11) -0.0099(8) -0.0096(8) 0.0032(8)
O29 0.0210(8) 0.0235(9) 0.0288(10) -0.0012(7) -0.0072(7) -0.0018(7)
O10 0.0392(11) 0.0267(10) 0.0272(10) -0.0068(8) 0.0007(8) -0.0034(8)
O18 0.0318(9) 0.0263(9) 0.0190(9) -0.0025(7) 0.0008(7) 0.0044(7)
N43 0.0236(10) 0.0210(10) 0.0229(11) -0.0071(8) -0.0048(9) -0.0012(8)
C1 0.0201(12) 0.0287(14) 0.0206(13) -0.0041(10) -0.0051(10) -0.0009(10)
C2 0.0277(13) 0.0288(14) 0.0193(13) -0.0057(10) -0.0022(10) -0.0017(11)
C3 0.0257(13) 0.0196(12) 0.0242(13) -0.0062(10) -0.0042(10) -0.0011(10)
C4 0.0255(13) 0.0197(12) 0.0275(14) -0.0064(10) -0.0036(11) -0.0019(10)
C5 0.0201(12) 0.0229(13) 0.0246(13) -0.0075(10) -0.0082(10) 0.0020(10)
C6 0.0170(11) 0.0249(13) 0.0284(14) -0.0056(11) -0.0093(10) -0.0009(10)
C7 0.0285(13) 0.0205(13) 0.0287(14) -0.0039(11) -0.0093(11) 0.0000(10)
C8 0.0252(13) 0.0286(14) 0.0313(15) -0.0078(11) -0.0077(11) 0.0008(11)
C9 0.0206(12) 0.0247(13) 0.0257(14) -0.0023(10) -0.0096(10) -0.0011(10)
C10 0.0260(13) 0.0227(13) 0.0250(14) -0.0055(10) -0.0078(11) 0.0004(10)
C11 0.0195(12) 0.0257(13) 0.0215(13) -0.0042(10) -0.0065(10) 0.0002(10)
C12 0.0216(12) 0.0263(14) 0.0293(14) -0.0053(11) -0.0082(11) -0.0002(10)
C13 0.0303(14) 0.0322(14) 0.0254(14) -0.0095(11) -0.0067(11) -0.0021(11)
C14 0.0180(12) 0.0311(14) 0.0350(16) 0.0017(12) -0.0114(11) -0.0025(10)
C15 0.0295(14) 0.0276(14) 0.0288(15) -0.0029(11) -0.0040(11) -0.0061(11)
C16 0.0239(12) 0.0296(14) 0.0219(13) -0.0078(11) -0.0077(10) 0.0021(10)
C17 0.0322(14) 0.0222(13) 0.0355(16) -0.0112(11) -0.0048(12) 0.0041(11)
C18 0.0178(12) 0.0266(13) 0.0349(15) -0.0055(11) -0.0072(11) -0.0003(10)
C19 0.0231(12) 0.0241(13) 0.0310(15) -0.0107(11) -0.0083(11) 0.0013(10)
C20 0.0280(14) 0.0242(14) 0.0373(16) -0.0051(12) -0.0107(12) -0.0009(11)
C21 0.0317(13) 0.0238(13) 0.0188(13) -0.0020(10) -0.0041(11) -0.0010(11)
C22 0.0319(14) 0.0334(15) 0.0234(14) -0.0073(11) -0.0069(11) -0.0019(11)
C23 0.0394(16) 0.0282(14) 0.0306(15) 0.0047(12) -0.0078(13) -0.0049(12)
C24 0.0326(14) 0.0310(14) 0.0292(15) -0.0146(12) -0.0038(12) 0.0042(11)
C25 0.0269(13) 0.0334(15) 0.0247(14) -0.0074(11) -0.0035(11) 0.0058(11)
C26 0.0220(12) 0.0326(15) 0.0272(14) -0.0035(11) -0.0068(11) -0.0014(11)
C27 0.0318(14) 0.0297(14) 0.0204(13) -0.0043(11) -0.0024(11) -0.0017(11)
C28 0.0303(13) 0.0287(14) 0.0209(13) -0.0083(11) -0.0050(11) -0.0003(11)
C29 0.0266(13) 0.0302(14) 0.0218(13) -0.0053(11) -0.0013(11) -0.0052(11)
C30 0.0270(13) 0.0365(15) 0.0241(14) -0.0047(12) 0.0007(11) 0.0016(11)
C31 0.0307(14) 0.0280(14) 0.0299(15) -0.0013(11) -0.0099(12) 0.0013(11)
C32 0.0295(14) 0.0371(16) 0.0285(15) -0.0091(12) -0.0025(12) 0.0012(12)
C33 0.0220(13) 0.0313(15) 0.0356(16) 0.0022(12) -0.0110(11) -0.0021(11)
N5 0.0197(10) 0.0314(12) 0.0233(11) -0.0077(9) -0.0079(9) 0.0024(9)
N3 0.0266(11) 0.0258(11) 0.0230(11) -0.0061(9) -0.0018(9) -0.0068(9)
C34 0.0270(13) 0.0448(17) 0.0217(14) -0.0166(12) -0.0066(11) 0.0041(12)
C35 0.0289(13) 0.0224(13) 0.0388(16) -0.0040(12) -0.0123(12) -0.0027(11)
C36 0.0287(14) 0.0260(14) 0.0430(18) -0.0045(12) -0.0076(12) -0.0012(11)
C37 0.0346(15) 0.0491(18) 0.0259(15) -0.0083(13) -0.0092(12) 0.0001(13)
C38 0.0361(15) 0.0344(15) 0.0245(14) -0.0131(12) 0.0018(12) -0.0087(12)
C39 0.0253(14) 0.068(2) 0.0403(18) -0.0237(16) -0.0066(13) 0.0047(15)
C40 0.0466(18) 0.0325(16) 0.0456(19) -0.0014(14) -0.0030(15) 0.0062(14)
C41 0.0279(14) 0.0346(16) 0.0421(18) 0.0004(13) -0.0049(13) 0.0011(12)
C42 0.0544(19) 0.0360(16) 0.0228(15) -0.0042(12) -0.0009(13) -0.0055(14)
C43 0.0343(16) 0.0389(17) 0.0406(18) -0.0161(14) 0.0083(13) -0.0075(13)
C44 0.0234(14) 0.0461(18) 0.062(2) -0.0352(16) -0.0144(14) 0.0068(12)
C45 0.0385(17) 0.052(2) 0.0401(18) -0.0118(15) -0.0099(14) 0.0165(15)
C46 0.0172(13) 0.088(3) 0.0367(18) -0.0303(18) -0.0010(12) -0.0150(15)
C47 0.0417(16) 0.0371(16) 0.0280(15) -0.0111(12) -0.0064(13) 0.0050(13)
C48 0.0300(15) 0.072(2) 0.0276(16) -0.0233(15) -0.0087(12) 0.0053(14)
C49 0.0394(16) 0.0490(19) 0.0347(17) -0.0204(14) 0.0035(13) -0.0113(14)
C50 0.0360(16) 0.058(2) 0.0283(16) 0.0090(14) -0.0104(13) -0.0163(15)
C51 0.0376(16) 0.0410(17) 0.0317(16) -0.0098(13) -0.0037(13) 0.0022(13)
C52 0.0263(16) 0.104(3) 0.0257(17) 0.0145(19) -0.0067(13) -0.0085(18)
C53 0.0233(13) 0.0305(15) 0.0516(19) -0.0094(13) -0.0080(13) 0.0017(11)
C54 0.0507(19) 0.057(2) 0.0313(17) -0.0228(15) 0.0064(14) -0.0239(16)
C55 0.0307(16) 0.054(2) 0.062(2) -0.0092(18) -0.0030(15) 0.0111(15)
C56 0.0227(15) 0.076(3) 0.091(3) -0.063(3) -0.0014(18) -0.0036(16)
C57 0.0160(14) 0.146(4) 0.048(2) -0.058(3) -0.0014(14) -0.012(2)
N1 0.0448(15) 0.0388(15) 0.0433(16) -0.0098(12) -0.0055(12) -0.0107(12)
C58 0.0331(15) 0.0290(15) 0.0452(19) -0.0054(14) -0.0122(13) -0.0008(12)
C59 0.074(2) 0.0375(18) 0.069(3) -0.0222(17) -0.042(2) 0.0165(17)
C60 0.0212(18) 0.023(2) 0.024(2) -0.004(2) -0.0059(17) -0.0003(19)
C61 0.0186(17) 0.0237(18) 0.027(2) -0.0002(19) -0.0064(17) -0.0036(17)
C61A 0.0186(17) 0.0237(18) 0.027(2) -0.0002(19) -0.0064(17) -0.0036(17)
C60A 0.0212(18) 0.023(2) 0.024(2) -0.004(2) -0.0059(17) -0.0003(19)

loop_
_atom_type_symbol
_atom_type_description
_atom_type_scat_dispersion_real
_atom_type_scat_dispersion_imag
_atom_type_scat_source
C C 0.0181 0.0091 'International Tables Vol C Tables 4.2.6.8 and 6.1.1.4'
H H 0.0000 0.0000 'International Tables Vol C Tables 4.2.6.8 and 6.1.1.4'
F F 0.0727 0.0534 'International Tables Vol C Tables 4.2.6.8 and 6.1.1.4'
N N 0.0311 0.0180 'International Tables Vol C Tables 4.2.6.8 and 6.1.1.4'
O O 0.0492 0.0322 'International Tables Vol C Tables 4.2.6.8 and 6.1.1.4'
P P 0.2955 0.4335 'International Tables Vol C Tables 4.2.6.8 and 6.1.1.4'

loop_
_geom_angle_atom_site_label_1
_geom_angle_atom_site_label_2
_geom_angle_atom_site_label_3
_geom_angle
F4 P F4AA 90.68(12)
F4 P F2AA 90.17(11)
F4AA P F2AA 90.00(10)
F4 P F3AA 90.68(10)
F4AA P F3AA 89.90(10)
F2AA P F3AA 179.15(11)
F4 P F8AA 90.95(11)
F4AA P F8AA 178.37(12)
F2AA P F8AA 89.88(10)
F3AA P F8AA 90.19(10)
F4 P F1BA 179.53(11)
F4AA P F1BA 89.33(10)
F2AA P F1BA 89.36(10)
F3AA P F1BA 89.80(9)
F8AA P F1BA 89.04(10)
F1AA P0AA F6 93.75(15)
F1AA P0AA F7AA 94.09(15)
F6 P0AA F7AA 91.30(14)
F1AA P0AA F0AA 87.14(15)
F6 P0AA F0AA 88.71(15)
F7AA P0AA F0AA 178.77(14)
F1AA P0AA F5AA 177.11(16)
F6 P0AA F5AA 88.30(15)
F7AA P0AA F5AA 87.90(13)
F0AA P0AA F5AA 90.88(12)
F1AA P0AA F6AA 88.18(14)
F6 P0AA F6AA 178.04(14)
F7AA P0AA F6AA 88.25(12)
F0AA P0AA F6AA 91.70(13)
F5AA P0AA F6AA 89.79(13)
C24 O3 C28 112.00(19)
C4 O31 C33 112.66(19)
C9 O21 C13 116.7(2)
C29 O34 C21 111.19(18)
C5 O9 C2 116.63(19)
C22 O36 C27 111.76(19)
C17 O4AA C25 113.2(2)
C7 O29 C18 112.46(19)
C12 O10 C32 118.7(2)
C11 O18 C30 119.3(2)
C10 N43 C3 115.9(2)
C5 C1 C6 120.8(2)
O9 C2 C28 109.1(2)
N43 C3 C15 123.7(2)
N43 C3 C4 119.3(2)
C15 C3 C4 117.1(2)
O41 C4 O31 123.2(2)
O41 C4 C3 122.0(2)
O31 C4 C3 114.8(2)
O9 C5 C1 124.3(2)
O9 C5 C11 116.0(2)
C1 C5 C11 119.7(2)
C19 C6 C1 119.0(2)
C19 C6 C18 120.6(2)
C1 C6 C18 120.2(2)
O37 C7 O29 124.1(2)
O37 C7 C10 121.5(2)
O29 C7 C10 114.4(2)
C20 C8 C9 120.4(3)
O21 C9 C8 124.7(2)
O21 C9 C12 115.9(2)
C8 C9 C12 119.4(2)
N43 C10 C31 124.1(2)
N43 C10 C7 119.6(2)
C31 C10 C7 116.3(2)
O18 C11 C16 125.3(2)
O18 C11 C5 115.3(2)
C16 C11 C5 119.4(2)
O10 C12 C26 124.8(2)
O10 C12 C9 115.8(2)
C26 C12 C9 119.4(2)
O21 C13 C22 108.9(2)
C20 C14 C26 119.0(2)
C20 C14 C33 121.3(3)
C26 C14 C33 119.6(3)
C23 C15 C3 119.4(2)
C11 C16 C19 120.2(2)
O4AA C17 C24 109.4(2)
O29 C18 C6 109.63(19)
C6 C19 C16 120.8(2)
C14 C20 C8 120.6(3)
O34 C21 C27 110.2(2)
O36 C22 C13 108.7(2)
C31 C23 C15 118.1(2)
O3 C24 C17 109.8(2)
O4AA C25 C32 106.8(2)
C12 C26 C14 121.2(3)
O36 C27 C21 110.8(2)
O3 C28 C2 109.5(2)
O34 C29 C30 108.8(2)
O18 C30 C29 108.7(2)
C23 C31 C10 118.8(2)
O10 C32 C25 108.1(2)
O31 C33 C14 109.3(2)
C53 N5 C41 120.3(3)
C53 N5 C48 119.8(3)
C41 N5 C48 119.9(3)
C35 N3 C36 120.2(2)
C35 N3 C54 119.5(2)
C36 N3 C54 120.3(3)
C47 C34 C51 119.3(3)
C47 C34 C48 120.5(3)
C51 C34 C48 120.2(3)
N3 C35 C44 121.0(3)
N3 C36 C50 120.2(3)
C38 C37 C42 120.3(3)
C37 C38 C40 118.8(3)
C37 C38 C54 120.3(3)
C40 C38 C54 120.9(3)
C49 C39 C45 119.9(3)
C55 C40 C38 119.8(3)
N5 C41 C52 120.1(3)
C43 C42 C37 120.3(3)
C55 C43 C42 119.7(3)
C35 C44 C46 120.5(3)
C51 C45 C39 120.1(3)
C44 C46 C50 117.5(3)
C44 C46 C60 105.2(4)
C50 C46 C60 137.2(4)
C44 C46 C60A 138.6(4)
C50 C46 C60A 103.6(4)
C60 C46 C60A 34.3(3)
C34 C47 C49 120.1(3)
N5 C48 C34 113.0(2)
C39 C49 C47 120.3(3)
C36 C50 C46 120.5(3)
C45 C51 C34 120.2(3)
C41 C52 C57 121.1(3)
N5 C53 C56 120.2(3)
N3 C54 C38 111.7(2)
C43 C55 C40 121.0(3)
C53 C56 C57 121.7(3)
C56 C57 C52 116.5(3)
C56 C57 C61 105.1(4)
C52 C57 C61 138.4(5)
C56 C57 C61A 143.7(4)
C52 C57 C61A 99.4(4)
C61 C57 C61A 39.6(3)
N1 C58 C59 179.6(4)
C61 C60 C46 117.8(5)
C60 C61 C57 114.1(5)
C60A C61A C57 112.5(5)
C61A C60A C46 114.1(5)

loop_
_geom_bond_atom_site_label_1
_geom_bond_atom_site_label_2
_geom_bond_distance
P F4 1.588(2)
P F4AA 1.5985(18)
P F2AA 1.5993(18)
P F3AA 1.6007(18)
P F8AA 1.6025(18)
P F1BA 1.6102(18)
P0AA F1AA 1.572(2)
P0AA F6 1.571(2)
P0AA F7AA 1.584(2)
P0AA F0AA 1.589(2)
P0AA F5AA 1.592(2)
P0AA F6AA 1.594(2)
O3 C24 1.419(3)
O3 C28 1.433(3)
O31 C4 1.340(3)
O31 C33 1.471(3)
O21 C9 1.369(3)
O21 C13 1.433(3)
O34 C29 1.430(3)
O34 C21 1.430(3)
O41 C4 1.211(3)
O9 C5 1.373(3)
O9 C2 1.438(3)
O37 C7 1.203(3)
O36 C22 1.423(3)
O36 C27 1.428(3)
O4AA C17 1.411(3)
O4AA C25 1.424(3)
O29 C7 1.335(3)
O29 C18 1.471(3)
O10 C12 1.370(3)
O10 C32 1.438(3)
O18 C11 1.370(3)
O18 C30 1.442(3)
N43 C10 1.340(3)
N43 C3 1.343(3)
C1 C5 1.387(4)
C1 C6 1.399(4)
C2 C28 1.494(4)
C3 C15 1.388(4)
C3 C4 1.497(4)
C5 C11 1.407(4)
C6 C19 1.377(4)
C6 C18 1.495(4)
C7 C10 1.503(4)
C8 C20 1.389(4)
C8 C9 1.391(4)
C9 C12 1.404(4)
C10 C31 1.392(4)
C11 C16 1.384(4)
C12 C26 1.386(4)
C13 C22 1.500(4)
C14 C20 1.383(4)
C14 C26 1.395(4)
C14 C33 1.491(4)
C15 C23 1.378(4)
C16 C19 1.397(4)
C17 C24 1.503(4)
C21 C27 1.499(4)
C23 C31 1.380(4)
C25 C32 1.494(4)
C29 C30 1.492(4)
N5 C53 1.336(4)
N5 C41 1.346(4)
N5 C48 1.484(4)
N3 C35 1.335(4)
N3 C36 1.349(4)
N3 C54 1.487(4)
C34 C47 1.384(4)
C34 C51 1.389(4)
C34 C48 1.509(4)
C35 C44 1.358(4)
C36 C50 1.365(5)
C37 C38 1.381(4)
C37 C42 1.388(4)
C38 C40 1.387(5)
C38 C54 1.513(4)
C39 C49 1.372(5)
C39 C45 1.383(5)
C40 C55 1.387(5)
C41 C52 1.361(5)
C42 C43 1.370(5)
C43 C55 1.356(5)
C44 C46 1.378(5)
C45 C51 1.379(4)
C46 C50 1.386(5)
C46 C60 1.499(7)
C46 C60A 1.521(7)
C47 C49 1.385(4)
C52 C57 1.387(6)
C53 C56 1.362(5)
C56 C57 1.367(6)
C57 C61 1.515(7)
C57 C61A 1.560(7)
N1 C58 1.131(4)
C58 C59 1.453(5)
C60 C61 1.338(8)
C61A C60A 1.309(9)
